data_9012135
loop_
_publ_author_name
'Christensen, A. N.'
'Hansen, P.'
'Lehmann, M. S.'

_publ_section_title
;
 Isotope effects in the bonds of alpha-CrOOH and alpha-CrOOD
 Sample: T = 300 K
;
_journal_name_full 'Journal of Solid State Chemistry'
_journal_page_first 325
_journal_page_last 329
_journal_paper_doi 10.1016/0022-4596(77)90130-X
_journal_volume 21
_journal_year 1977
_chemical_compound_source Synthetic
_chemical_formula_structural CrO(OH)
_chemical_formula_sum 'Cr H O2'
_chemical_name_mineral Grimaldiite
_space_group_IT_number 160
_symmetry_space_group_name_Hall 'R 3 -2"'
_symmetry_space_group_name_H-M 'R 3 m :H'
_cell_angle_alpha 90
_cell_angle_beta 90
_cell_angle_gamma 120
_cell_length_a 2.979
_cell_length_b 2.979
_cell_length_c 13.37
_cell_formula_units_Z 3
_cell_volume 102.755
_database_code_amcsd 0013346
_diffrn_ambient_temperature 300
_exptl_crystal_density_diffrn 4.121
_cod_original_sg_symbol_H-M 'R 3 m'
_cod_original_formula_sum 'Cr O2 H'
_cod_database_code 9012135

loop_
_space_group_symop_operation_xyz
x,y,z
2/3+x,1/3+y,1/3+z
1/3+x,2/3+y,2/3+z
x,x-y,z
2/3+x,1/3+x-y,1/3+z
1/3+x,2/3+x-y,2/3+z
-y,-x,z
2/3-y,1/3-x,1/3+z
1/3-y,2/3-x,2/3+z
-x+y,y,z
2/3-x+y,1/3+y,1/3+z
1/3-x+y,2/3+y,2/3+z
-y,x-y,z
2/3-y,1/3+x-y,1/3+z
1/3-y,2/3+x-y,2/3+z
-x+y,-x,z
2/3-x+y,1/3-x,1/3+z
1/3-x+y,2/3-x,2/3+z

loop_
_atom_site_label
_atom_site_fract_x
_atom_site_fract_y
_atom_site_fract_z
_atom_site_U_iso_or_equiv
Cr 0.00000 0.00000 0.00000 0.00393
O2 0.00000 0.00000 0.60750 0.00393
O-h1 0.00000 0.00000 0.42460 0.00393
H 0.00000 0.00000 0.49030 0.00393

loop_
_cod_related_entry_id
_cod_related_entry_database
_cod_related_entry_code
1 AMCSD 0013346
